data_4306757
loop_
_publ_author_name
'Hao Lei'
'Bobby D. Ellis'
'Chengbao Ni'
'Fernande Grandjean'
'Gary J. Long'
'Philip P. Power'

_publ_contact_author_address
;
Department of Chemistry
University of California, Davis
1 Shields Ave
Davis, CA 95616
;
_publ_contact_author_email pppower@ucdavis.edu
_publ_contact_author_name 'Power, Philip P.'
_publ_section_title
;
An Arene-Stabilized Cobalt(I) Aryl: Reactions with CO and NO
;
_journal_name_full 'Inorganic Chemistry'
_journal_page_first 10205
_journal_page_last 10207
_journal_paper_doi 10.1021/ic8015782
_journal_volume 47
_journal_year 2008
_chemical_formula_moiety '2(C44 H61 Co O2), 0.5(C6 H14)'
_chemical_formula_sum 'C91 H129 Co2 O4'
_chemical_formula_weight 1404.80
_chemical_name_systematic
;
 ?
;
_space_group_IT_number 2
_symmetry_cell_setting triclinic
_symmetry_space_group_name_Hall '-P 1'
_symmetry_space_group_name_H-M 'P -1'
_atom_sites_solution_hydrogens geom
_atom_sites_solution_primary direct
_atom_sites_solution_secondary difmap
_audit_creation_method SHELXL-97
_cell_angle_alpha 75.604(3)
_cell_angle_beta 85.861(3)
_cell_angle_gamma 84.494(3)
_cell_formula_units_Z 2
_cell_length_a 13.867(2)
_cell_length_b 14.236(2)
_cell_length_c 21.655(4)
_cell_measurement_reflns_used 4226
_cell_measurement_temperature 90(2)
_cell_measurement_theta_max 27.20
_cell_measurement_theta_min 2.18
_cell_volume 4116.4(11)
_computing_cell_refinement 'Bruker SMART'
_computing_data_collection 'Bruker SMART'
_computing_data_reduction 'Bruker SAINT'
_computing_molecular_graphics 'Bruker SHELXTL'
_computing_publication_material 'Bruker SHELXTL'
_computing_structure_refinement 'SHELXL-97 (Sheldrick, 1997)'
_computing_structure_solution 'Bruker SHELXTL'
_diffrn_ambient_temperature 90(2)
_diffrn_measured_fraction_theta_full 0.997
_diffrn_measured_fraction_theta_max 0.997
_diffrn_measurement_device_type 'CCD area detector'
_diffrn_measurement_method 'phi and omega scans'
_diffrn_radiation_monochromator graphite
_diffrn_radiation_source 'fine-focus sealed tube'
_diffrn_radiation_type MoK\a
_diffrn_radiation_wavelength 0.71073
_diffrn_reflns_av_R_equivalents 0.1777
_diffrn_reflns_av_sigmaI/netI 0.2676
_diffrn_reflns_limit_h_max 18
_diffrn_reflns_limit_h_min -18
_diffrn_reflns_limit_k_max 18
_diffrn_reflns_limit_k_min -18
_diffrn_reflns_limit_l_max 28
_diffrn_reflns_limit_l_min -28
_diffrn_reflns_number 52099
_diffrn_reflns_theta_full 27.50
_diffrn_reflns_theta_max 27.50
_diffrn_reflns_theta_min 1.48
_exptl_absorpt_coefficient_mu 0.451
_exptl_absorpt_correction_T_max 0.947
_exptl_absorpt_correction_T_min 0.856
_exptl_absorpt_correction_type multi-scan
_exptl_absorpt_process_details SADABS-2007/2
_exptl_crystal_colour orange
_exptl_crystal_density_diffrn 1.133
_exptl_crystal_density_method 'not measured'
_exptl_crystal_description plate
_exptl_crystal_F_000 1522
_exptl_crystal_size_max 0.187
_exptl_crystal_size_mid 0.167
_exptl_crystal_size_min 0.121
_refine_diff_density_max 0.525
_refine_diff_density_min -0.611
_refine_diff_density_rms 0.100
_refine_ls_extinction_method none
_refine_ls_goodness_of_fit_ref 0.964
_refine_ls_hydrogen_treatment constr
_refine_ls_matrix_type full
_refine_ls_number_parameters 903
_refine_ls_number_reflns 18864
_refine_ls_number_restraints 0
_refine_ls_restrained_S_all 0.964
_refine_ls_R_factor_all 0.2236
_refine_ls_R_factor_gt 0.0639
_refine_ls_shift/su_max 0.000
_refine_ls_shift/su_mean 0.000
_refine_ls_structure_factor_coef Fsqd
_refine_ls_weighting_details 'calc w=1/[\s^2^(Fo^2^)+(0.0546P)^2^+0.0000P] where P=(Fo^2^+2Fc^2^)/3'
_refine_ls_weighting_scheme calc
_refine_ls_wR_factor_gt 0.1201
_refine_ls_wR_factor_ref 0.1724
_reflns_number_gt 7540
_reflns_number_total 18864
_reflns_threshold_expression >2sigma(I)
_cod_data_source_file ic8015782_si_001_2.cif
_cod_data_source_block p-1
_cod_depositor_comments
;
The following automatic conversions were performed:
'_symmetry_cell_setting' value 'Triclinic' changed to 'triclinic'
according to '/home/saulius/struct/CIF-dictionaries/cif_core.dic'
dictionary named 'cif_core.dic' version 2.4.1 from 2010-06-29.

Automatic conversion script
Id: cif_fix_enum 1527 2010-12-29 10:47:43Z saulius 
;
_cod_original_cell_volume 4116.6(12)
_cod_database_code 4306757

loop_
_symmetry_equiv_pos_as_xyz
'x, y, z'
'-x, -y, -z'

loop_
_atom_site_label
_atom_site_type_symbol
_atom_site_fract_x
_atom_site_fract_y
_atom_site_fract_z
_atom_site_U_iso_or_equiv
_atom_site_adp_type
_atom_site_occupancy
_atom_site_symmetry_multiplicity
_atom_site_calc_flag
_atom_site_refinement_flags
_atom_site_disorder_assembly
_atom_site_disorder_group
Co1 Co 0.50937(5) 0.08238(5) 0.62172(3) 0.01408(17) Uani 1 1 d . . .
C1 C 0.4471(3) -0.0149(4) 0.6154(2) 0.0189(12) Uani 1 1 d . . .
O1 O 0.4012(3) -0.0772(2) 0.61146(18) 0.0314(10) Uani 1 1 d . . .
C2 C 0.3849(3) 0.1544(3) 0.6242(2) 0.0154(11) Uani 1 1 d . . .
O2 O 0.3095(2) 0.1381(2) 0.60382(16) 0.0231(8) Uani 1 1 d . . .
C3 C 0.3870(3) 0.2414(3) 0.6533(2) 0.0129(11) Uani 1 1 d . . .
C4 C 0.4790(3) 0.2675(3) 0.6607(2) 0.0115(10) Uani 1 1 d . . .
C5 C 0.4914(3) 0.3461(3) 0.6861(2) 0.0132(11) Uani 1 1 d . . .
C6 C 0.4075(3) 0.3955(3) 0.7059(2) 0.0152(11) Uani 1 1 d . . .
H6 H 0.4140 0.4471 0.7240 0.018 Uiso 1 1 calc R . .
C7 C 0.3147(3) 0.3709(3) 0.6996(2) 0.0151(11) Uani 1 1 d . . .
C8 C 0.3025(3) 0.2941(3) 0.6716(2) 0.0114(10) Uani 1 1 d . . .
C9 C 0.5596(3) 0.1997(3) 0.6430(2) 0.0121(7) Uani 1 1 d . . .
C10 C 0.5910(3) 0.1164(3) 0.6915(2) 0.0151(11) Uani 1 1 d . . .
C11 C 0.6435(3) 0.0383(3) 0.6725(2) 0.0155(11) Uani 1 1 d . . .
H11 H 0.6645 -0.0161 0.7036 0.019 Uiso 1 1 calc R . .
C12 C 0.6653(3) 0.0394(3) 0.6080(2) 0.0145(11) Uani 1 1 d . . .
C13 C 0.6359(3) 0.1229(3) 0.5610(2) 0.0165(11) Uani 1 1 d . . .
H13 H 0.6512 0.1242 0.5182 0.020 Uiso 1 1 calc R . .
C14 C 0.5839(3) 0.2047(3) 0.5768(2) 0.0126(11) Uani 1 1 d . . .
C15 C 0.2032(3) 0.2709(3) 0.6602(2) 0.0137(11) Uani 1 1 d . . .
C16 C 0.1555(3) 0.3293(3) 0.6067(2) 0.0125(11) Uani 1 1 d . . .
C17 C 0.0638(3) 0.3076(3) 0.5956(2) 0.0155(11) Uani 1 1 d . . .
H17 H 0.0318 0.3465 0.5609 0.019 Uiso 1 1 calc R . .
C18 C 0.0182(3) 0.2301(3) 0.6343(2) 0.0175(11) Uani 1 1 d . . .
C19 C 0.0651(3) 0.1757(4) 0.6871(2) 0.0194(12) Uani 1 1 d . . .
H19 H 0.0342 0.1250 0.7144 0.023 Uiso 1 1 calc R . .
C20 C 0.1573(3) 0.1939(3) 0.7014(2) 0.0140(11) Uani 1 1 d . . .
C21 C 0.5905(3) 0.3768(3) 0.6934(2) 0.0166(11) Uani 1 1 d . . .
H21 H 0.6390 0.3292 0.6810 0.020 Uiso 1 1 calc R . .
C22 C 0.6071(4) 0.4769(3) 0.6487(2) 0.0259(13) Uani 1 1 d . . .
H22A H 0.5936 0.4766 0.6059 0.039 Uiso 1 1 calc R . .
H22B H 0.6733 0.4906 0.6499 0.039 Uiso 1 1 calc R . .
H22C H 0.5648 0.5260 0.6624 0.039 Uiso 1 1 calc R . .
C23 C 0.6077(3) 0.3787(4) 0.7618(2) 0.0245(13) Uani 1 1 d . . .
H23A H 0.5618 0.4257 0.7750 0.037 Uiso 1 1 calc R . .
H23B H 0.6723 0.3960 0.7641 0.037 Uiso 1 1 calc R . .
H23C H 0.5997 0.3155 0.7895 0.037 Uiso 1 1 calc R . .
C24 C 0.2285(4) 0.4260(4) 0.7263(2) 0.0229(12) Uani 1 1 d . . .
H24 H 0.1694 0.3993 0.7182 0.027 Uiso 1 1 calc R . .
C25 C 0.2206(4) 0.5347(3) 0.6947(3) 0.0319(14) Uani 1 1 d . . .
H25A H 0.2751 0.5637 0.7050 0.048 Uiso 1 1 calc R . .
H25B H 0.1617 0.5646 0.7099 0.048 Uiso 1 1 calc R . .
H25C H 0.2201 0.5442 0.6492 0.048 Uiso 1 1 calc R . .
C26 C 0.2338(4) 0.4090(4) 0.7989(2) 0.0334(15) Uani 1 1 d . . .
H26A H 0.2426 0.3405 0.8179 0.050 Uiso 1 1 calc R . .
H26B H 0.1747 0.4356 0.8161 0.050 Uiso 1 1 calc R . .
H26C H 0.2875 0.4404 0.8080 0.050 Uiso 1 1 calc R . .
C27 C 0.5682(3) 0.1096(3) 0.7623(2) 0.0170(11) Uani 1 1 d . . .
H27 H 0.5279 0.1685 0.7661 0.020 Uiso 1 1 calc R . .
C28 C 0.5118(4) 0.0224(4) 0.7942(2) 0.0299(14) Uani 1 1 d . . .
H28A H 0.4517 0.0272 0.7738 0.045 Uiso 1 1 calc R . .
H28B H 0.4987 0.0213 0.8385 0.045 Uiso 1 1 calc R . .
H28C H 0.5494 -0.0364 0.7905 0.045 Uiso 1 1 calc R . .
C29 C 0.6611(3) 0.1068(4) 0.7964(2) 0.0268(13) Uani 1 1 d . . .
H29A H 0.6980 0.0455 0.7984 0.040 Uiso 1 1 calc R . .
H29B H 0.6451 0.1142 0.8389 0.040 Uiso 1 1 calc R . .
H29C H 0.6988 0.1587 0.7734 0.040 Uiso 1 1 calc R . .
C30 C 0.7192(3) -0.0490(3) 0.5903(2) 0.0191(12) Uani 1 1 d . . .
H30 H 0.7248 -0.1007 0.6297 0.023 Uiso 1 1 calc R . .
C31 C 0.6677(4) -0.0882(4) 0.5440(3) 0.0404(11) Uani 1 1 d . . .
H31A H 0.6061 -0.1088 0.5630 0.061 Uiso 1 1 calc R . .
H31B H 0.7065 -0.1426 0.5341 0.061 Uiso 1 1 calc R . .
H31C H 0.6577 -0.0382 0.5056 0.061 Uiso 1 1 calc R . .
C32 C 0.8214(4) -0.0273(4) 0.5643(3) 0.0333(15) Uani 1 1 d . . .
H32A H 0.8186 0.0224 0.5251 0.050 Uiso 1 1 calc R . .
H32B H 0.8559 -0.0853 0.5564 0.050 Uiso 1 1 calc R . .
H32C H 0.8544 -0.0052 0.5948 0.050 Uiso 1 1 calc R . .
C33 C 0.5556(3) 0.2949(3) 0.5248(2) 0.0152(11) Uani 1 1 d . . .
H33 H 0.5052 0.3342 0.5434 0.018 Uiso 1 1 calc R . .
C34 C 0.5143(3) 0.2722(4) 0.4673(2) 0.0223(12) Uani 1 1 d . . .
H34A H 0.5638 0.2382 0.4460 0.034 Uiso 1 1 calc R . .
H34B H 0.4920 0.3319 0.4384 0.034 Uiso 1 1 calc R . .
H34C H 0.4610 0.2324 0.4813 0.034 Uiso 1 1 calc R . .
C35 C 0.6431(3) 0.3559(3) 0.5040(2) 0.0230(12) Uani 1 1 d . . .
H35A H 0.6656 0.3730 0.5404 0.035 Uiso 1 1 calc R . .
H35B H 0.6242 0.4141 0.4726 0.035 Uiso 1 1 calc R . .
H35C H 0.6942 0.3188 0.4862 0.035 Uiso 1 1 calc R . .
C36 C 0.2056(3) 0.4082(3) 0.5591(2) 0.0132(11) Uani 1 1 d . . .
H36 H 0.2546 0.4299 0.5817 0.016 Uiso 1 1 calc R . .
C37 C 0.2585(4) 0.3667(4) 0.5068(2) 0.0267(13) Uani 1 1 d . . .
H37A H 0.3036 0.3134 0.5254 0.040 Uiso 1 1 calc R . .
H37B H 0.2930 0.4163 0.4779 0.040 Uiso 1 1 calc R . .
H37C H 0.2125 0.3440 0.4840 0.040 Uiso 1 1 calc R . .
C38 C 0.1387(3) 0.4975(4) 0.5301(2) 0.0264(13) Uani 1 1 d . . .
H38A H 0.0913 0.4792 0.5061 0.040 Uiso 1 1 calc R . .
H38B H 0.1763 0.5458 0.5024 0.040 Uiso 1 1 calc R . .
H38C H 0.1065 0.5238 0.5636 0.040 Uiso 1 1 calc R . .
C39 C -0.0808(3) 0.2059(4) 0.6200(2) 0.0197(12) Uani 1 1 d . . .
H39 H -0.0879 0.1379 0.6424 0.024 Uiso 1 1 calc R . .
C40 C -0.0916(3) 0.2139(4) 0.5490(2) 0.0250(13) Uani 1 1 d . . .
H40A H -0.0913 0.2808 0.5258 0.038 Uiso 1 1 calc R . .
H40B H -0.1517 0.1893 0.5434 0.038 Uiso 1 1 calc R . .
H40C H -0.0386 0.1765 0.5331 0.038 Uiso 1 1 calc R . .
C41 C -0.1622(3) 0.2669(4) 0.6458(3) 0.0376(16) Uani 1 1 d . . .
H41A H -0.1571 0.2576 0.6909 0.056 Uiso 1 1 calc R . .
H41B H -0.2236 0.2474 0.6378 0.056 Uiso 1 1 calc R . .
H41C H -0.1576 0.3343 0.6249 0.056 Uiso 1 1 calc R . .
C42 C 0.2067(3) 0.1271(3) 0.7590(2) 0.0185(12) Uani 1 1 d . . .
H42 H 0.2721 0.1478 0.7592 0.022 Uiso 1 1 calc R . .
C43 C 0.2173(4) 0.0211(3) 0.7536(3) 0.0288(14) Uani 1 1 d . . .
H43A H 0.2570 -0.0176 0.7867 0.043 Uiso 1 1 calc R . .
H43B H 0.2470 0.0180 0.7127 0.043 Uiso 1 1 calc R . .
H43C H 0.1544 -0.0035 0.7582 0.043 Uiso 1 1 calc R . .
C44 C 0.1536(4) 0.1358(4) 0.8212(2) 0.0334(14) Uani 1 1 d . . .
H44A H 0.1465 0.2029 0.8230 0.050 Uiso 1 1 calc R . .
H44B H 0.1900 0.0983 0.8564 0.050 Uiso 1 1 calc R . .
H44C H 0.0907 0.1119 0.8237 0.050 Uiso 1 1 calc R . .
Co2 Co 0.07956(5) 0.20731(5) 0.24813(3) 0.01494(17) Uani 1 1 d . . .
C51 C 0.1099(3) 0.0837(4) 0.2586(2) 0.0211(12) Uani 1 1 d . . .
O51 O 0.1322(3) 0.0017(3) 0.26295(18) 0.0354(10) Uani 1 1 d . . .
C52 C 0.2064(3) 0.2286(3) 0.2074(2) 0.0148(11) Uani 1 1 d . . .
O52 O 0.2762(2) 0.1685(2) 0.21141(16) 0.0202(8) Uani 1 1 d . . .
C53 C 0.2166(3) 0.3337(3) 0.1690(2) 0.0133(11) Uani 1 1 d . . .
C54 C 0.1380(3) 0.3992(3) 0.1759(2) 0.0131(11) Uani 1 1 d . . .
C55 C 0.1382(3) 0.4979(3) 0.1471(2) 0.0151(11) Uani 1 1 d . . .
C56 C 0.2196(3) 0.5293(4) 0.1086(2) 0.0207(12) Uani 1 1 d . . .
H56 H 0.2215 0.5952 0.0890 0.025 Uiso 1 1 calc R . .
C57 C 0.2990(3) 0.4645(3) 0.0983(2) 0.0154(11) Uani 1 1 d . . .
C58 C 0.2999(3) 0.3644(3) 0.1291(2) 0.0134(11) Uani 1 1 d . . .
C59 C 0.0559(3) 0.3533(3) 0.2174(2) 0.0121(7) Uani 1 1 d . . .
C60 C -0.0137(3) 0.3106(3) 0.1889(2) 0.0179(11) Uani 1 1 d . . .
C61 C -0.0736(3) 0.2464(3) 0.2311(2) 0.0186(12) Uani 1 1 d . . .
H61 H -0.1200 0.2186 0.2140 0.022 Uiso 1 1 calc R . .
C62 C -0.0669(3) 0.2222(3) 0.2975(2) 0.0161(11) Uani 1 1 d . . .
C63 C 0.0026(3) 0.2642(3) 0.3242(2) 0.0166(11) Uani 1 1 d . . .
H63 H 0.0094 0.2464 0.3680 0.020 Uiso 1 1 calc R . .
C64 C 0.0624(3) 0.3329(3) 0.2851(2) 0.0147(11) Uani 1 1 d . . .
C65 C 0.3836(3) 0.2961(3) 0.1170(2) 0.0129(11) Uani 1 1 d . . .
C66 C 0.4668(3) 0.2810(3) 0.1535(2) 0.0140(11) Uani 1 1 d . . .
C67 C 0.5459(3) 0.2228(3) 0.1379(2) 0.0157(11) Uani 1 1 d . . .
H67 H 0.6005 0.2136 0.1619 0.019 Uiso 1 1 calc R . .
C68 C 0.5471(3) 0.1774(3) 0.0876(2) 0.0158(11) Uani 1 1 d . . .
C69 C 0.4644(3) 0.1922(3) 0.0527(2) 0.0187(12) Uani 1 1 d . . .
H69 H 0.4636 0.1626 0.0190 0.022 Uiso 1 1 calc R . .
C70 C 0.3826(3) 0.2500(3) 0.0665(2) 0.0154(11) Uani 1 1 d . . .
C71 C 0.0546(3) 0.5716(3) 0.1569(2) 0.0219(12) Uani 1 1 d . . .
H71 H 0.0020 0.5349 0.1811 0.026 Uiso 1 1 calc R . .
C72 C 0.0839(4) 0.6384(4) 0.1964(3) 0.0344(15) Uani 1 1 d . . .
H72A H 0.1086 0.5998 0.2359 0.052 Uiso 1 1 calc R . .
H72B H 0.0283 0.6796 0.2053 0.052 Uiso 1 1 calc R . .
H72C H 0.1331 0.6779 0.1730 0.052 Uiso 1 1 calc R . .
C73 C 0.0149(4) 0.6304(4) 0.0932(2) 0.0294(14) Uani 1 1 d . . .
H73A H 0.0611 0.6748 0.0713 0.044 Uiso 1 1 calc R . .
H73B H -0.0450 0.6663 0.1012 0.044 Uiso 1 1 calc R . .
H73C H 0.0037 0.5870 0.0675 0.044 Uiso 1 1 calc R . .
C74 C 0.3798(3) 0.5053(3) 0.0513(2) 0.0183(12) Uani 1 1 d . . .
H74 H 0.4300 0.4523 0.0504 0.022 Uiso 1 1 calc R . .
C75 C 0.4266(4) 0.5858(4) 0.0718(2) 0.0260(13) Uani 1 1 d . . .
H75A H 0.3785 0.6382 0.0740 0.039 Uiso 1 1 calc R . .
H75B H 0.4777 0.6096 0.0412 0.039 Uiso 1 1 calc R . .
H75C H 0.4529 0.5599 0.1130 0.039 Uiso 1 1 calc R . .
C76 C 0.3438(4) 0.5432(4) -0.0158(2) 0.0250(13) Uani 1 1 d . . .
H76A H 0.3158 0.4921 -0.0283 0.037 Uiso 1 1 calc R . .
H76B H 0.3973 0.5648 -0.0449 0.037 Uiso 1 1 calc R . .
H76C H 0.2958 0.5966 -0.0164 0.037 Uiso 1 1 calc R . .
C77 C -0.0233(3) 0.3320(3) 0.1175(2) 0.0180(11) Uani 1 1 d . . .
H77 H 0.0322 0.3672 0.0966 0.022 Uiso 1 1 calc R . .
C78 C -0.0223(4) 0.2401(4) 0.0944(2) 0.0254(13) Uani 1 1 d . . .
H78A H 0.0368 0.2005 0.1058 0.038 Uiso 1 1 calc R . .
H78B H -0.0263 0.2567 0.0489 0.038 Uiso 1 1 calc R . .
H78C H -0.0767 0.2048 0.1139 0.038 Uiso 1 1 calc R . .
C79 C -0.1163(4) 0.3977(4) 0.0982(2) 0.0286(14) Uani 1 1 d . . .
H79A H -0.1719 0.3633 0.1165 0.043 Uiso 1 1 calc R . .
H79B H -0.1186 0.4154 0.0526 0.043 Uiso 1 1 calc R . .
H79C H -0.1165 0.4554 0.1137 0.043 Uiso 1 1 calc R . .
C80 C -0.1340(3) 0.1512(3) 0.3404(2) 0.0188(12) Uani 1 1 d . . .
H80 H -0.1760 0.1306 0.3125 0.023 Uiso 1 1 calc R . .
C81 C -0.0800(4) 0.0590(4) 0.3796(3) 0.0404(11) Uani 1 1 d . . .
H81A H -0.0398 0.0276 0.3514 0.061 Uiso 1 1 calc R . .
H81B H -0.1261 0.0155 0.4029 0.061 Uiso 1 1 calc R . .
H81C H -0.0403 0.0763 0.4089 0.061 Uiso 1 1 calc R . .
C82 C -0.1995(3) 0.2028(4) 0.3836(2) 0.0262(13) Uani 1 1 d . . .
H82A H -0.1608 0.2217 0.4128 0.039 Uiso 1 1 calc R . .
H82B H -0.2457 0.1595 0.4072 0.039 Uiso 1 1 calc R . .
H82C H -0.2333 0.2595 0.3580 0.039 Uiso 1 1 calc R . .
C83 C 0.1331(3) 0.3815(3) 0.3152(2) 0.0142(11) Uani 1 1 d . . .
H83 H 0.1666 0.4268 0.2805 0.017 Uiso 1 1 calc R . .
C84 C 0.2102(3) 0.3096(3) 0.3517(2) 0.0224(12) Uani 1 1 d . . .
H84A H 0.1794 0.2637 0.3858 0.034 Uiso 1 1 calc R . .
H84B H 0.2532 0.3442 0.3691 0.034 Uiso 1 1 calc R . .
H84C H 0.2464 0.2757 0.3233 0.034 Uiso 1 1 calc R . .
C85 C 0.0776(4) 0.4413(4) 0.3581(2) 0.0231(12) Uani 1 1 d . . .
H85A H 0.0287 0.4850 0.3343 0.035 Uiso 1 1 calc R . .
H85B H 0.1218 0.4780 0.3727 0.035 Uiso 1 1 calc R . .
H85C H 0.0474 0.3984 0.3941 0.035 Uiso 1 1 calc R . .
C86 C 0.4705(3) 0.3243(4) 0.2109(2) 0.0190(12) Uani 1 1 d . . .
H86 H 0.4136 0.3707 0.2113 0.023 Uiso 1 1 calc R . .
C87 C 0.4660(4) 0.2444(4) 0.2728(2) 0.0287(14) Uani 1 1 d . . .
H87A H 0.4067 0.2134 0.2759 0.043 Uiso 1 1 calc R . .
H87B H 0.4683 0.2724 0.3086 0.043 Uiso 1 1 calc R . .
H87C H 0.5202 0.1970 0.2727 0.043 Uiso 1 1 calc R . .
C88 C 0.5621(4) 0.3787(4) 0.2085(2) 0.0296(14) Uani 1 1 d . . .
H88A H 0.6186 0.3337 0.2100 0.044 Uiso 1 1 calc R . .
H88B H 0.5595 0.4074 0.2443 0.044 Uiso 1 1 calc R . .
H88C H 0.5652 0.4288 0.1696 0.044 Uiso 1 1 calc R . .
C89 C 0.6365(3) 0.1119(3) 0.0749(2) 0.0188(12) Uani 1 1 d . . .
H89 H 0.6517 0.0662 0.1157 0.023 Uiso 1 1 calc R . .
C90 C 0.6232(4) 0.0521(4) 0.0278(3) 0.0344(15) Uani 1 1 d . . .
H90A H 0.5671 0.0161 0.0410 0.052 Uiso 1 1 calc R . .
H90B H 0.6795 0.0078 0.0263 0.052 Uiso 1 1 calc R . .
H90C H 0.6146 0.0945 -0.0138 0.052 Uiso 1 1 calc R . .
C91 C 0.7247(4) 0.1719(4) 0.0526(3) 0.0424(17) Uani 1 1 d . . .
H91A H 0.7819 0.1287 0.0508 0.064 Uiso 1 1 calc R . .
H91B H 0.7327 0.2106 0.0821 0.064 Uiso 1 1 calc R . .
H91C H 0.7146 0.2137 0.0110 0.064 Uiso 1 1 calc R . .
C92 C 0.2933(3) 0.2582(4) 0.0288(2) 0.0215(12) Uani 1 1 d . . .
H92 H 0.2496 0.3121 0.0377 0.026 Uiso 1 1 calc R . .
C93 C 0.2410(4) 0.1651(4) 0.0516(3) 0.0339(15) Uani 1 1 d . . .
H93A H 0.2830 0.1109 0.0443 0.051 Uiso 1 1 calc R . .
H93B H 0.1834 0.1711 0.0284 0.051 Uiso 1 1 calc R . .
H93C H 0.2237 0.1549 0.0964 0.051 Uiso 1 1 calc R . .
C94 C 0.3145(4) 0.2790(4) -0.0432(2) 0.0355(15) Uani 1 1 d . . .
H94A H 0.3547 0.3325 -0.0565 0.053 Uiso 1 1 calc R . .
H94B H 0.2546 0.2954 -0.0646 0.053 Uiso 1 1 calc R . .
H94C H 0.3475 0.2223 -0.0540 0.053 Uiso 1 1 calc R . .
C97A C 0.109(2) 0.9358(18) 0.1320(11) 0.060(7) Uani 0.50 1 d P A 1
H97A H 0.1350 0.8776 0.1606 0.090 Uiso 0.50 1 calc PR A 1
H97B H 0.0557 0.9653 0.1535 0.090 Uiso 0.50 1 calc PR A 1
H97C H 0.1583 0.9804 0.1188 0.090 Uiso 0.50 1 calc PR A 1
C97B C 0.141(2) 0.905(2) 0.1110(13) 0.079(9) Uani 0.50 1 d P A 2
H97D H 0.1574 0.8382 0.1327 0.118 Uiso 0.50 1 calc PR A 2
H97E H 0.1162 0.9407 0.1416 0.118 Uiso 0.50 1 calc PR A 2
H97F H 0.1971 0.9326 0.0883 0.118 Uiso 0.50 1 calc PR A 2
C98 C 0.0688(4) 0.9079(4) 0.0675(3) 0.0460(18) Uani 1 1 d . . .
H98A H 0.1217 0.8785 0.0450 0.055 Uiso 1 1 calc R A 1
H98B H 0.0187 0.8628 0.0800 0.055 Uiso 1 1 calc R A 1
C99 C 0.0291(4) 1.0021(4) 0.0261(3) 0.0478(18) Uani 1 1 d . . .
H99A H -0.0100 1.0375 0.0532 0.057 Uiso 1 1 calc R . .
H99B H 0.0833 1.0402 0.0081 0.057 Uiso 1 1 calc R . .

loop_
_atom_site_aniso_label
_atom_site_aniso_U_11
_atom_site_aniso_U_22
_atom_site_aniso_U_33
_atom_site_aniso_U_23
_atom_site_aniso_U_13
_atom_site_aniso_U_12
Co1 0.0131(4) 0.0102(4) 0.0198(4) -0.0056(3) -0.0003(3) 0.0000(3)
C1 0.016(3) 0.014(3) 0.026(3) -0.007(2) -0.005(2) 0.008(2)
O1 0.029(2) 0.016(2) 0.054(3) -0.0133(19) -0.0093(19) -0.0028(17)
C2 0.017(3) 0.017(3) 0.013(3) -0.004(2) 0.002(2) -0.004(2)
O2 0.0173(19) 0.025(2) 0.032(2) -0.0189(18) -0.0019(17) 0.0017(16)
C3 0.017(3) 0.007(2) 0.014(3) -0.002(2) -0.003(2) 0.002(2)
C4 0.009(2) 0.010(2) 0.015(3) -0.002(2) 0.002(2) 0.0001(19)
C5 0.012(3) 0.018(3) 0.007(3) 0.002(2) 0.001(2) -0.002(2)
C6 0.022(3) 0.009(3) 0.016(3) -0.007(2) 0.001(2) -0.001(2)
C7 0.013(3) 0.014(3) 0.016(3) -0.002(2) -0.001(2) 0.000(2)
C8 0.010(2) 0.009(2) 0.014(3) -0.001(2) -0.003(2) 0.000(2)
C9 0.0085(17) 0.0117(18) 0.0162(19) -0.0048(15) 0.0010(14) 0.0008(14)
C10 0.015(3) 0.011(3) 0.020(3) -0.005(2) 0.003(2) -0.003(2)
C11 0.008(2) 0.014(3) 0.025(3) -0.005(2) -0.005(2) 0.000(2)
C12 0.013(3) 0.012(3) 0.019(3) -0.004(2) 0.003(2) -0.003(2)
C13 0.010(3) 0.023(3) 0.017(3) -0.007(2) 0.000(2) -0.004(2)
C14 0.007(2) 0.012(3) 0.022(3) -0.008(2) -0.001(2) -0.0029(19)
C15 0.012(3) 0.014(3) 0.016(3) -0.007(2) 0.001(2) 0.002(2)
C16 0.010(2) 0.011(3) 0.017(3) -0.005(2) 0.001(2) 0.001(2)
C17 0.010(3) 0.017(3) 0.020(3) -0.006(2) -0.004(2) 0.001(2)
C18 0.012(3) 0.015(3) 0.025(3) -0.004(2) -0.002(2) 0.000(2)
C19 0.012(3) 0.022(3) 0.022(3) -0.001(2) 0.005(2) -0.004(2)
C20 0.012(3) 0.016(3) 0.014(3) -0.004(2) -0.002(2) 0.004(2)
C21 0.012(3) 0.013(3) 0.028(3) -0.011(2) 0.000(2) 0.000(2)
C22 0.022(3) 0.022(3) 0.036(4) -0.011(3) 0.006(3) -0.010(2)
C23 0.020(3) 0.027(3) 0.030(3) -0.013(3) -0.006(2) -0.004(2)
C24 0.017(3) 0.026(3) 0.031(3) -0.017(3) -0.001(2) -0.003(2)
C25 0.032(3) 0.018(3) 0.049(4) -0.016(3) -0.009(3) 0.009(3)
C26 0.027(3) 0.041(4) 0.036(4) -0.022(3) 0.012(3) -0.001(3)
C27 0.024(3) 0.012(3) 0.015(3) -0.006(2) 0.001(2) 0.004(2)
C28 0.039(3) 0.028(3) 0.022(3) -0.006(3) 0.005(3) -0.006(3)
C29 0.024(3) 0.038(4) 0.020(3) -0.011(3) -0.008(2) 0.007(3)
C30 0.014(3) 0.015(3) 0.028(3) -0.006(2) -0.005(2) 0.003(2)
C31 0.032(2) 0.029(2) 0.064(3) -0.023(2) -0.004(2) 0.006(2)
C32 0.025(3) 0.026(3) 0.050(4) -0.016(3) 0.012(3) 0.000(3)
C33 0.013(3) 0.010(3) 0.023(3) -0.007(2) 0.003(2) 0.001(2)
C34 0.024(3) 0.024(3) 0.020(3) -0.009(2) -0.005(2) 0.003(2)
C35 0.023(3) 0.020(3) 0.022(3) 0.003(2) 0.002(2) -0.009(2)
C36 0.012(3) 0.011(3) 0.017(3) -0.003(2) 0.000(2) 0.000(2)
C37 0.030(3) 0.025(3) 0.023(3) -0.005(3) 0.009(3) -0.004(3)
C38 0.018(3) 0.025(3) 0.032(3) 0.002(3) -0.001(2) -0.004(2)
C39 0.014(3) 0.020(3) 0.023(3) 0.004(2) -0.005(2) -0.008(2)
C40 0.019(3) 0.026(3) 0.033(3) -0.011(3) -0.008(2) -0.007(2)
C41 0.012(3) 0.062(4) 0.048(4) -0.027(3) -0.003(3) -0.008(3)
C42 0.016(3) 0.015(3) 0.021(3) 0.002(2) -0.005(2) 0.001(2)
C43 0.031(3) 0.019(3) 0.035(4) 0.001(3) -0.010(3) -0.005(3)
C44 0.034(3) 0.038(4) 0.026(3) -0.005(3) -0.003(3) 0.001(3)
Co2 0.0151(4) 0.0125(4) 0.0171(4) -0.0047(3) 0.0022(3) -0.0003(3)
C51 0.019(3) 0.021(3) 0.023(3) -0.006(2) 0.010(2) -0.006(2)
O51 0.036(2) 0.017(2) 0.049(3) -0.0071(19) 0.021(2) -0.0019(18)
C52 0.019(3) 0.015(3) 0.014(3) -0.012(2) 0.001(2) 0.000(2)
O52 0.0143(18) 0.0153(19) 0.029(2) -0.0043(16) 0.0054(16) 0.0029(15)
C53 0.011(2) 0.016(3) 0.014(3) -0.005(2) 0.000(2) -0.002(2)
C54 0.011(3) 0.016(3) 0.012(3) -0.003(2) 0.001(2) -0.002(2)
C55 0.017(3) 0.012(3) 0.015(3) -0.003(2) -0.002(2) 0.003(2)
C56 0.023(3) 0.013(3) 0.024(3) 0.001(2) 0.000(2) -0.004(2)
C57 0.016(3) 0.019(3) 0.010(3) -0.002(2) 0.001(2) -0.006(2)
C58 0.011(2) 0.013(3) 0.018(3) -0.007(2) -0.004(2) 0.001(2)
C59 0.0085(17) 0.0117(18) 0.0162(19) -0.0048(15) 0.0010(14) 0.0008(14)
C60 0.011(3) 0.021(3) 0.021(3) -0.005(2) 0.003(2) 0.002(2)
C61 0.018(3) 0.014(3) 0.023(3) -0.004(2) -0.001(2) 0.000(2)
C62 0.015(3) 0.012(3) 0.021(3) -0.005(2) 0.004(2) 0.001(2)
C63 0.019(3) 0.015(3) 0.018(3) -0.012(2) 0.006(2) 0.002(2)
C64 0.014(3) 0.010(3) 0.019(3) -0.006(2) 0.002(2) 0.007(2)
C65 0.011(3) 0.010(3) 0.015(3) 0.000(2) 0.004(2) -0.001(2)
C66 0.018(3) 0.011(3) 0.013(3) -0.003(2) 0.004(2) -0.002(2)
C67 0.011(3) 0.021(3) 0.015(3) -0.004(2) -0.002(2) -0.001(2)
C68 0.017(3) 0.013(3) 0.019(3) -0.008(2) 0.005(2) 0.000(2)
C69 0.023(3) 0.021(3) 0.015(3) -0.011(2) 0.002(2) -0.001(2)
C70 0.014(3) 0.016(3) 0.016(3) -0.004(2) 0.002(2) -0.004(2)
C71 0.017(3) 0.016(3) 0.027(3) 0.000(2) 0.006(2) 0.006(2)
C72 0.037(4) 0.025(3) 0.040(4) -0.012(3) 0.009(3) 0.008(3)
C73 0.023(3) 0.023(3) 0.037(4) -0.003(3) -0.001(3) 0.009(2)
C74 0.012(3) 0.017(3) 0.024(3) -0.002(2) 0.005(2) -0.001(2)
C75 0.022(3) 0.022(3) 0.034(3) -0.007(3) 0.007(3) -0.011(2)
C76 0.028(3) 0.024(3) 0.019(3) 0.002(2) -0.003(2) -0.005(2)
C77 0.020(3) 0.019(3) 0.016(3) -0.005(2) -0.001(2) 0.002(2)
C78 0.032(3) 0.030(3) 0.014(3) -0.007(2) 0.001(2) 0.004(3)
C79 0.035(3) 0.027(3) 0.024(3) -0.004(3) -0.013(3) 0.006(3)
C80 0.018(3) 0.019(3) 0.021(3) -0.007(2) 0.003(2) -0.007(2)
C81 0.032(2) 0.029(2) 0.064(3) -0.023(2) -0.004(2) 0.006(2)
C82 0.022(3) 0.022(3) 0.033(3) -0.007(3) 0.014(2) -0.005(2)
C83 0.017(3) 0.011(3) 0.015(3) -0.005(2) 0.003(2) 0.001(2)
C84 0.024(3) 0.019(3) 0.026(3) -0.007(2) -0.003(2) -0.003(2)
C85 0.026(3) 0.023(3) 0.021(3) -0.011(2) 0.000(2) 0.003(2)
C86 0.015(3) 0.025(3) 0.020(3) -0.011(2) -0.004(2) 0.001(2)
C87 0.032(3) 0.035(3) 0.022(3) -0.014(3) 0.003(3) -0.002(3)
C88 0.033(3) 0.033(3) 0.026(3) -0.014(3) -0.004(3) -0.002(3)
C89 0.020(3) 0.020(3) 0.018(3) -0.011(2) 0.005(2) 0.004(2)
C90 0.028(3) 0.039(4) 0.043(4) -0.028(3) -0.005(3) 0.018(3)
C91 0.029(3) 0.028(4) 0.070(5) -0.018(3) 0.015(3) -0.001(3)
C92 0.014(3) 0.021(3) 0.033(3) -0.014(3) -0.003(2) 0.006(2)
C93 0.022(3) 0.048(4) 0.040(4) -0.025(3) -0.002(3) -0.005(3)
C94 0.044(4) 0.039(4) 0.026(4) -0.011(3) -0.012(3) 0.000(3)
C97A 0.076(17) 0.050(15) 0.049(16) 0.019(10) -0.032(12) -0.040(12)
C97B 0.12(3) 0.068(18) 0.059(18) -0.008(11) -0.035(15) -0.038(16)
C98 0.031(4) 0.049(4) 0.050(4) 0.007(4) 0.000(3) -0.014(3)
C99 0.050(4) 0.045(4) 0.048(4) 0.000(4) -0.013(3) -0.027(3)

loop_
_atom_type_symbol
_atom_type_description
_atom_type_scat_dispersion_real
_atom_type_scat_dispersion_imag
_atom_type_scat_source
C C 0.0033 0.0016 'International Tables Vol C Tables 4.2.6.8 and 6.1.1.4'
H H 0.0000 0.0000 'International Tables Vol C Tables 4.2.6.8 and 6.1.1.4'
O O 0.0106 0.0060 'International Tables Vol C Tables 4.2.6.8 and 6.1.1.4'
Co Co 0.3494 0.9721 'International Tables Vol C Tables 4.2.6.8 and 6.1.1.4'

loop_
_geom_angle_atom_site_label_1
_geom_angle_atom_site_label_2
_geom_angle_atom_site_label_3
_geom_angle
_geom_angle_site_symmetry_1
_geom_angle_site_symmetry_3
_geom_angle_publ_flag
C1 Co1 C2 87.1(2) . . ?
C1 Co1 C9 168.0(2) . . ?
C2 Co1 C9 83.98(19) . . ?
C1 Co1 C14 148.9(2) . . ?
C2 Co1 C14 94.78(18) . . ?
C9 Co1 C14 40.56(17) . . ?
C1 Co1 C10 136.7(2) . . ?
C2 Co1 C10 106.16(19) . . ?
C9 Co1 C10 40.15(17) . . ?
C14 Co1 C10 72.33(18) . . ?
C1 Co1 C13 120.8(2) . . ?
C2 Co1 C13 128.67(19) . . ?
C9 Co1 C13 71.17(18) . . ?
C14 Co1 C13 38.81(16) . . ?
C10 Co1 C13 82.88(18) . . ?
C1 Co1 C11 113.65(19) . . ?
C2 Co1 C11 143.01(19) . . ?
C9 Co1 C11 70.14(17) . . ?
C14 Co1 C11 82.63(17) . . ?
C10 Co1 C11 37.88(16) . . ?
C13 Co1 C11 67.79(18) . . ?
C1 Co1 C12 106.55(19) . . ?
C2 Co1 C12 164.50(19) . . ?
C9 Co1 C12 83.39(17) . . ?
C14 Co1 C12 69.75(17) . . ?
C10 Co1 C12 68.98(17) . . ?
C13 Co1 C12 37.62(16) . . ?
C11 Co1 C12 37.23(16) . . ?
O1 C1 Co1 176.6(4) . . ?
O2 C2 C3 120.2(4) . . ?
O2 C2 Co1 126.8(4) . . ?
C3 C2 Co1 113.0(3) . . ?
C4 C3 C8 120.9(4) . . ?
C4 C3 C2 115.6(4) . . ?
C8 C3 C2 123.5(4) . . ?
C5 C4 C3 121.6(4) . . ?
C5 C4 C9 125.0(4) . . ?
C3 C4 C9 113.4(4) . . ?
C4 C5 C6 117.0(4) . . ?
C4 C5 C21 122.3(4) . . ?
C6 C5 C21 120.7(4) . . ?
C7 C6 C5 123.0(4) . . ?
C7 C6 H6 118.5 . . ?
C5 C6 H6 118.5 . . ?
C6 C7 C8 119.8(4) . . ?
C6 C7 C24 118.5(4) . . ?
C8 C7 C24 121.7(4) . . ?
C7 C8 C3 117.8(4) . . ?
C7 C8 C15 120.6(4) . . ?
C3 C8 C15 121.6(4) . . ?
C10 C9 C14 121.0(4) . . ?
C10 C9 C4 117.6(4) . . ?
C14 C9 C4 119.2(4) . . ?
C10 C9 Co1 73.3(3) . . ?
C14 C9 Co1 72.2(3) . . ?
C4 C9 Co1 112.2(3) . . ?
C11 C10 C9 118.2(4) . . ?
C11 C10 C27 119.5(4) . . ?
C9 C10 C27 122.3(4) . . ?
C11 C10 Co1 73.5(3) . . ?
C9 C10 Co1 66.5(3) . . ?
C27 C10 Co1 131.0(3) . . ?
C10 C11 C12 122.2(4) . . ?
C10 C11 Co1 68.6(3) . . ?
C12 C11 Co1 72.2(3) . . ?
C10 C11 H11 118.9 . . ?
C12 C11 H11 118.9 . . ?
Co1 C11 H11 133.9 . . ?
C11 C12 C13 118.8(4) . . ?
C11 C12 C30 119.8(4) . . ?
C13 C12 C30 121.4(4) . . ?
C11 C12 Co1 70.5(3) . . ?
C13 C12 Co1 68.9(3) . . ?
C30 C12 Co1 132.5(3) . . ?
C12 C13 C14 121.9(4) . . ?
C12 C13 Co1 73.5(3) . . ?
C14 C13 Co1 68.6(3) . . ?
C12 C13 H13 119.0 . . ?
C14 C13 H13 119.0 . . ?
Co1 C13 H13 132.0 . . ?
C13 C14 C9 117.8(4) . . ?
C13 C14 C33 120.5(4) . . ?
C9 C14 C33 121.7(4) . . ?
C13 C14 Co1 72.6(3) . . ?
C9 C14 Co1 67.3(2) . . ?
C33 C14 Co1 131.8(3) . . ?
C20 C15 C16 120.1(4) . . ?
C20 C15 C8 121.6(4) . . ?
C16 C15 C8 118.3(4) . . ?
C17 C16 C15 118.5(4) . . ?
C17 C16 C36 120.0(4) . . ?
C15 C16 C36 121.3(4) . . ?
C18 C17 C16 122.5(4) . . ?
C18 C17 H17 118.7 . . ?
C16 C17 H17 118.7 . . ?
C19 C18 C17 117.9(4) . . ?
C19 C18 C39 120.6(4) . . ?
C17 C18 C39 121.5(4) . . ?
C18 C19 C20 122.6(5) . . ?
C18 C19 H19 118.7 . . ?
C20 C19 H19 118.7 . . ?
C19 C20 C15 118.3(4) . . ?
C19 C20 C42 119.5(4) . . ?
C15 C20 C42 122.1(4) . . ?
C5 C21 C23 112.9(4) . . ?
C5 C21 C22 111.2(4) . . ?
C23 C21 C22 109.5(4) . . ?
C5 C21 H21 107.7 . . ?
C23 C21 H21 107.7 . . ?
C22 C21 H21 107.7 . . ?
C21 C22 H22A 109.5 . . ?
C21 C22 H22B 109.5 . . ?
H22A C22 H22B 109.5 . . ?
C21 C22 H22C 109.5 . . ?
H22A C22 H22C 109.5 . . ?
H22B C22 H22C 109.5 . . ?
C21 C23 H23A 109.5 . . ?
C21 C23 H23B 109.5 . . ?
H23A C23 H23B 109.5 . . ?
C21 C23 H23C 109.5 . . ?
H23A C23 H23C 109.5 . . ?
H23B C23 H23C 109.5 . . ?
C7 C24 C25 112.9(4) . . ?
C7 C24 C26 110.0(4) . . ?
C25 C24 C26 110.3(4) . . ?
C7 C24 H24 107.8 . . ?
C25 C24 H24 107.8 . . ?
C26 C24 H24 107.8 . . ?
C24 C25 H25A 109.5 . . ?
C24 C25 H25B 109.5 . . ?
H25A C25 H25B 109.5 . . ?
C24 C25 H25C 109.5 . . ?
H25A C25 H25C 109.5 . . ?
H25B C25 H25C 109.5 . . ?
C24 C26 H26A 109.5 . . ?
C24 C26 H26B 109.5 . . ?
H26A C26 H26B 109.5 . . ?
C24 C26 H26C 109.5 . . ?
H26A C26 H26C 109.5 . . ?
H26B C26 H26C 109.5 . . ?
C28 C27 C29 110.4(4) . . ?
C28 C27 C10 112.3(4) . . ?
C29 C27 C10 110.5(4) . . ?
C28 C27 H27 107.8 . . ?
C29 C27 H27 107.8 . . ?
C10 C27 H27 107.8 . . ?
C27 C28 H28A 109.5 . . ?
C27 C28 H28B 109.5 . . ?
H28A C28 H28B 109.5 . . ?
C27 C28 H28C 109.5 . . ?
H28A C28 H28C 109.5 . . ?
H28B C28 H28C 109.5 . . ?
C27 C29 H29A 109.5 . . ?
C27 C29 H29B 109.5 . . ?
H29A C29 H29B 109.5 . . ?
C27 C29 H29C 109.5 . . ?
H29A C29 H29C 109.5 . . ?
H29B C29 H29C 109.5 . . ?
C31 C30 C32 110.2(4) . . ?
C31 C30 C12 114.0(4) . . ?
C32 C30 C12 110.6(4) . . ?
C31 C30 H30 107.3 . . ?
C32 C30 H30 107.3 . . ?
C12 C30 H30 107.3 . . ?
C30 C31 H31A 109.5 . . ?
C30 C31 H31B 109.5 . . ?
H31A C31 H31B 109.5 . . ?
C30 C31 H31C 109.5 . . ?
H31A C31 H31C 109.5 . . ?
H31B C31 H31C 109.5 . . ?
C30 C32 H32A 109.5 . . ?
C30 C32 H32B 109.5 . . ?
H32A C32 H32B 109.5 . . ?
C30 C32 H32C 109.5 . . ?
H32A C32 H32C 109.5 . . ?
H32B C32 H32C 109.5 . . ?
C14 C33 C34 113.6(4) . . ?
C14 C33 C35 109.7(4) . . ?
C34 C33 C35 110.6(4) . . ?
C14 C33 H33 107.5 . . ?
C34 C33 H33 107.5 . . ?
C35 C33 H33 107.5 . . ?
C33 C34 H34A 109.5 . . ?
C33 C34 H34B 109.5 . . ?
H34A C34 H34B 109.5 . . ?
C33 C34 H34C 109.5 . . ?
H34A C34 H34C 109.5 . . ?
H34B C34 H34C 109.5 . . ?
C33 C35 H35A 109.5 . . ?
C33 C35 H35B 109.5 . . ?
H35A C35 H35B 109.5 . . ?
C33 C35 H35C 109.5 . . ?
H35A C35 H35C 109.5 . . ?
H35B C35 H35C 109.5 . . ?
C16 C36 C37 109.9(4) . . ?
C16 C36 C38 114.4(4) . . ?
C37 C36 C38 110.2(4) . . ?
C16 C36 H36 107.3 . . ?
C37 C36 H36 107.3 . . ?
C38 C36 H36 107.3 . . ?
C36 C37 H37A 109.5 . . ?
C36 C37 H37B 109.5 . . ?
H37A C37 H37B 109.5 . . ?
C36 C37 H37C 109.5 . . ?
H37A C37 H37C 109.5 . . ?
H37B C37 H37C 109.5 . . ?
C36 C38 H38A 109.5 . . ?
C36 C38 H38B 109.5 . . ?
H38A C38 H38B 109.5 . . ?
C36 C38 H38C 109.5 . . ?
H38A C38 H38C 109.5 . . ?
H38B C38 H38C 109.5 . . ?
C41 C39 C18 111.9(4) . . ?
C41 C39 C40 110.5(4) . . ?
C18 C39 C40 113.1(4) . . ?
C41 C39 H39 107.0 . . ?
C18 C39 H39 107.0 . . ?
C40 C39 H39 107.0 . . ?
C39 C40 H40A 109.5 . . ?
C39 C40 H40B 109.5 . . ?
H40A C40 H40B 109.5 . . ?
C39 C40 H40C 109.5 . . ?
H40A C40 H40C 109.5 . . ?
H40B C40 H40C 109.5 . . ?
C39 C41 H41A 109.5 . . ?
C39 C41 H41B 109.5 . . ?
H41A C41 H41B 109.5 . . ?
C39 C41 H41C 109.5 . . ?
H41A C41 H41C 109.5 . . ?
H41B C41 H41C 109.5 . . ?
C44 C42 C20 111.6(4) . . ?
C44 C42 C43 111.0(4) . . ?
C20 C42 C43 111.0(4) . . ?
C44 C42 H42 107.7 . . ?
C20 C42 H42 107.7 . . ?
C43 C42 H42 107.7 . . ?
C42 C43 H43A 109.5 . . ?
C42 C43 H43B 109.5 . . ?
H43A C43 H43B 109.5 . . ?
C42 C43 H43C 109.5 . . ?
H43A C43 H43C 109.5 . . ?
H43B C43 H43C 109.5 . . ?
C42 C44 H44A 109.5 . . ?
C42 C44 H44B 109.5 . . ?
H44A C44 H44B 109.5 . . ?
C42 C44 H44C 109.5 . . ?
H44A C44 H44C 109.5 . . ?
H44B C44 H44C 109.5 . . ?
C51 Co2 C52 87.8(2) . . ?
C51 Co2 C59 168.2(2) . . ?
C52 Co2 C59 83.92(19) . . ?
C51 Co2 C60 134.7(2) . . ?
C52 Co2 C60 104.11(19) . . ?
C59 Co2 C60 40.76(17) . . ?
C51 Co2 C64 150.0(2) . . ?
C52 Co2 C64 97.06(19) . . ?
C59 Co2 C64 40.32(17) . . ?
C60 Co2 C64 72.72(18) . . ?
C51 Co2 C61 112.3(2) . . ?
C52 Co2 C61 141.26(19) . . ?
C59 Co2 C61 70.24(17) . . ?
C60 Co2 C61 38.34(17) . . ?
C64 Co2 C61 81.79(18) . . ?
C51 Co2 C63 120.7(2) . . ?
C52 Co2 C63 131.00(18) . . ?
C59 Co2 C63 71.09(18) . . ?
C60 Co2 C63 83.78(18) . . ?
C64 Co2 C63 38.40(17) . . ?
C61 Co2 C63 67.49(18) . . ?
C51 Co2 C62 106.3(2) . . ?
C52 Co2 C62 165.15(18) . . ?
C59 Co2 C62 82.71(17) . . ?
C60 Co2 C62 69.27(17) . . ?
C64 Co2 C62 68.45(17) . . ?
C61 Co2 C62 36.89(16) . . ?
C63 Co2 C62 37.12(16) . . ?
O51 C51 Co2 176.9(5) . . ?
O52 C52 C53 120.0(4) . . ?
O52 C52 Co2 126.3(4) . . ?
C53 C52 Co2 113.7(3) . . ?
C54 C53 C58 121.2(4) . . ?
C54 C53 C52 115.0(4) . . ?
C58 C53 C52 123.7(4) . . ?
C53 C54 C55 122.0(4) . . ?
C53 C54 C59 113.7(4) . . ?
C55 C54 C59 124.3(4) . . ?
C54 C55 C56 117.5(4) . . ?
C54 C55 C71 122.7(4) . . ?
C56 C55 C71 119.9(4) . . ?
C55 C56 C57 122.1(4) . . ?
C55 C56 H56 118.9 . . ?
C57 C56 H56 118.9 . . ?
C56 C57 C58 120.4(4) . . ?
C56 C57 C74 117.5(4) . . ?
C58 C57 C74 122.0(4) . . ?
C57 C58 C53 116.7(4) . . ?
C57 C58 C65 119.9(4) . . ?
C53 C58 C65 123.3(4) . . ?
C64 C59 C60 121.6(4) . . ?
C64 C59 C54 118.2(4) . . ?
C60 C59 C54 118.4(4) . . ?
C64 C59 Co2 73.6(3) . . ?
C60 C59 Co2 72.6(3) . . ?
C54 C59 Co2 113.0(3) . . ?
C61 C60 C59 116.5(4) . . ?
C61 C60 C77 120.8(4) . . ?
C59 C60 C77 122.8(4) . . ?
C61 C60 Co2 73.7(3) . . ?
C59 C60 Co2 66.6(3) . . ?
C77 C60 Co2 129.9(3) . . ?
C62 C61 C60 123.5(5) . . ?
C62 C61 Co2 74.1(3) . . ?
C60 C61 Co2 67.9(3) . . ?
C62 C61 H61 118.3 . . ?
C60 C61 H61 118.3 . . ?
Co2 C61 H61 133.3 . . ?
C61 C62 C63 119.0(4) . . ?
C61 C62 C80 120.5(4) . . ?
C63 C62 C80 120.5(4) . . ?
C61 C62 Co2 69.0(3) . . ?
C63 C62 Co2 69.0(3) . . ?
C80 C62 Co2 134.8(3) . . ?
C62 C63 C64 120.9(4) . . ?
C62 C63 Co2 73.9(3) . . ?
C64 C63 Co2 68.6(3) . . ?
C62 C63 H63 119.5 . . ?
C64 C63 H63 119.5 . . ?
Co2 C63 H63 130.6 . . ?
C63 C64 C59 118.4(4) . . ?
C63 C64 C83 120.1(4) . . ?
C59 C64 C83 121.5(4) . . ?
C63 C64 Co2 73.0(3) . . ?
C59 C64 Co2 66.1(2) . . ?
C83 C64 Co2 131.8(3) . . ?
C70 C65 C66 119.2(4) . . ?
C70 C65 C58 120.0(4) . . ?
C66 C65 C58 120.7(4) . . ?
C67 C66 C65 119.1(4) . . ?
C67 C66 C86 119.1(4) . . ?
C65 C66 C86 121.8(4) . . ?
C66 C67 C68 122.7(4) . . ?
C66 C67 H67 118.6 . . ?
C68 C67 H67 118.6 . . ?
C69 C68 C67 117.4(4) . . ?
C69 C68 C89 123.3(4) . . ?
C67 C68 C89 119.2(4) . . ?
C68 C69 C70 122.2(4) . . ?
C68 C69 H69 118.9 . . ?
C70 C69 H69 118.9 . . ?
C69 C70 C65 119.3(4) . . ?
C69 C70 C92 119.2(4) . . ?
C65 C70 C92 121.4(4) . . ?
C72 C71 C55 111.4(4) . . ?
C72 C71 C73 111.2(4) . . ?
C55 C71 C73 111.7(4) . . ?
C72 C71 H71 107.4 . . ?
C55 C71 H71 107.4 . . ?
C73 C71 H71 107.4 . . ?
C71 C72 H72A 109.5 . . ?
C71 C72 H72B 109.5 . . ?
H72A C72 H72B 109.5 . . ?
C71 C72 H72C 109.5 . . ?
H72A C72 H72C 109.5 . . ?
H72B C72 H72C 109.5 . . ?
C71 C73 H73A 109.5 . . ?
C71 C73 H73B 109.5 . . ?
H73A C73 H73B 109.5 . . ?
C71 C73 H73C 109.5 . . ?
H73A C73 H73C 109.5 . . ?
H73B C73 H73C 109.5 . . ?
C57 C74 C76 111.3(4) . . ?
C57 C74 C75 111.8(4) . . ?
C76 C74 C75 110.3(4) . . ?
C57 C74 H74 107.8 . . ?
C76 C74 H74 107.8 . . ?
C75 C74 H74 107.8 . . ?
C74 C75 H75A 109.5 . . ?
C74 C75 H75B 109.5 . . ?
H75A C75 H75B 109.5 . . ?
C74 C75 H75C 109.5 . . ?
H75A C75 H75C 109.5 . . ?
H75B C75 H75C 109.5 . . ?
C74 C76 H76A 109.5 . . ?
C74 C76 H76B 109.5 . . ?
H76A C76 H76B 109.5 . . ?
C74 C76 H76C 109.5 . . ?
H76A C76 H76C 109.5 . . ?
H76B C76 H76C 109.5 . . ?
C78 C77 C60 112.1(4) . . ?
C78 C77 C79 110.3(4) . . ?
C60 C77 C79 110.4(4) . . ?
C78 C77 H77 108.0 . . ?
C60 C77 H77 108.0 . . ?
C79 C77 H77 108.0 . . ?
C77 C78 H78A 109.5 . . ?
C77 C78 H78B 109.5 . . ?
H78A C78 H78B 109.5 . . ?
C77 C78 H78C 109.5 . . ?
H78A C78 H78C 109.5 . . ?
H78B C78 H78C 109.5 . . ?
C77 C79 H79A 109.5 . . ?
C77 C79 H79B 109.5 . . ?
H79A C79 H79B 109.5 . . ?
C77 C79 H79C 109.5 . . ?
H79A C79 H79C 109.5 . . ?
H79B C79 H79C 109.5 . . ?
C82 C80 C62 110.1(4) . . ?
C82 C80 C81 111.0(4) . . ?
C62 C80 C81 113.6(4) . . ?
C82 C80 H80 107.3 . . ?
C62 C80 H80 107.3 . . ?
C81 C80 H80 107.3 . . ?
C80 C81 H81A 109.5 . . ?
C80 C81 H81B 109.5 . . ?
H81A C81 H81B 109.5 . . ?
C80 C81 H81C 109.5 . . ?
H81A C81 H81C 109.5 . . ?
H81B C81 H81C 109.5 . . ?
C80 C82 H82A 109.5 . . ?
C80 C82 H82B 109.5 . . ?
H82A C82 H82B 109.5 . . ?
C80 C82 H82C 109.5 . . ?
H82A C82 H82C 109.5 . . ?
H82B C82 H82C 109.5 . . ?
C64 C83 C84 113.0(4) . . ?
C64 C83 C85 110.0(4) . . ?
C84 C83 C85 111.0(4) . . ?
C64 C83 H83 107.5 . . ?
C84 C83 H83 107.5 . . ?
C85 C83 H83 107.5 . . ?
C83 C84 H84A 109.5 . . ?
C83 C84 H84B 109.5 . . ?
H84A C84 H84B 109.5 . . ?
C83 C84 H84C 109.5 . . ?
H84A C84 H84C 109.5 . . ?
H84B C84 H84C 109.5 . . ?
C83 C85 H85A 109.5 . . ?
C83 C85 H85B 109.5 . . ?
H85A C85 H85B 109.5 . . ?
C83 C85 H85C 109.5 . . ?
H85A C85 H85C 109.5 . . ?
H85B C85 H85C 109.5 . . ?
C66 C86 C87 110.2(4) . . ?
C66 C86 C88 112.6(4) . . ?
C87 C86 C88 109.3(4) . . ?
C66 C86 H86 108.2 . . ?
C87 C86 H86 108.2 . . ?
C88 C86 H86 108.2 . . ?
C86 C87 H87A 109.5 . . ?
C86 C87 H87B 109.5 . . ?
H87A C87 H87B 109.5 . . ?
C86 C87 H87C 109.5 . . ?
H87A C87 H87C 109.5 . . ?
H87B C87 H87C 109.5 . . ?
C86 C88 H88A 109.5 . . ?
C86 C88 H88B 109.5 . . ?
H88A C88 H88B 109.5 . . ?
C86 C88 H88C 109.5 . . ?
H88A C88 H88C 109.5 . . ?
H88B C88 H88C 109.5 . . ?
C90 C89 C68 114.7(4) . . ?
C90 C89 C91 109.3(4) . . ?
C68 C89 C91 110.7(4) . . ?
C90 C89 H89 107.2 . . ?
C68 C89 H89 107.2 . . ?
C91 C89 H89 107.2 . . ?
C89 C90 H90A 109.5 . . ?
C89 C90 H90B 109.5 . . ?
H90A C90 H90B 109.5 . . ?
C89 C90 H90C 109.5 . . ?
H90A C90 H90C 109.5 . . ?
H90B C90 H90C 109.5 . . ?
C89 C91 H91A 109.5 . . ?
C89 C91 H91B 109.5 . . ?
H91A C91 H91B 109.5 . . ?
C89 C91 H91C 109.5 . . ?
H91A C91 H91C 109.5 . . ?
H91B C91 H91C 109.5 . . ?
C70 C92 C94 113.7(4) . . ?
C70 C92 C93 109.5(4) . . ?
C94 C92 C93 109.8(4) . . ?
C70 C92 H92 107.9 . . ?
C94 C92 H92 107.9 . . ?
C93 C92 H92 107.9 . . ?
C92 C93 H93A 109.5 . . ?
C92 C93 H93B 109.5 . . ?
H93A C93 H93B 109.5 . . ?
C92 C93 H93C 109.5 . . ?
H93A C93 H93C 109.5 . . ?
H93B C93 H93C 109.5 . . ?
C92 C94 H94A 109.5 . . ?
C92 C94 H94B 109.5 . . ?
H94A C94 H94B 109.5 . . ?
C92 C94 H94C 109.5 . . ?
H94A C94 H94C 109.5 . . ?
H94B C94 H94C 109.5 . . ?
C98 C97A H97A 109.5 . . ?
C98 C97A H97B 109.5 . . ?
H97A C97A H97B 109.5 . . ?
C98 C97A H97C 109.5 . . ?
H97A C97A H97C 109.5 . . ?
H97B C97A H97C 109.5 . . ?
C98 C97B H97D 109.5 . . ?
C98 C97B H97E 109.5 . . ?
H97D C97B H97E 109.5 . . ?
C98 C97B H97F 109.5 . . ?
H97D C97B H97F 109.5 . . ?
H97E C97B H97F 109.5 . . ?
C97B C98 C99 121.5(13) . . ?
C97B C98 C97A 28.0(16) . . ?
C99 C98 C97A 105.8(10) . . ?
C97B C98 H98A 82.9 . . ?
C99 C98 H98A 110.6 . . ?
C97A C98 H98A 110.6 . . ?
C97B C98 H98B 118.1 . . ?
C99 C98 H98B 110.6 . . ?
C97A C98 H98B 110.6 . . ?
H98A C98 H98B 108.7 . . ?
C99 C99 C98 117.7(7) 2_575 . ?
C99 C99 H99A 107.9 2_575 . ?
C98 C99 H99A 107.9 . . ?
C99 C99 H99B 107.9 2_575 . ?
C98 C99 H99B 107.9 . . ?
H99A C99 H99B 107.2 . . ?

loop_
_geom_bond_atom_site_label_1
_geom_bond_atom_site_label_2
_geom_bond_distance
_geom_bond_site_symmetry_2
_geom_bond_publ_flag
Co1 C1 1.739(5) . ?
Co1 C2 1.926(5) . ?
Co1 C9 2.034(5) . ?
Co1 C14 2.099(4) . ?
Co1 C10 2.125(5) . ?
Co1 C13 2.151(5) . ?
Co1 C11 2.188(4) . ?
Co1 C12 2.210(5) . ?
C1 O1 1.162(5) . ?
C2 O2 1.227(5) . ?
C2 C3 1.526(6) . ?
C3 C4 1.394(6) . ?
C3 C8 1.416(6) . ?
C4 C5 1.393(6) . ?
C4 C9 1.499(6) . ?
C5 C6 1.398(6) . ?
C5 C21 1.512(6) . ?
C6 C7 1.390(6) . ?
C6 H6 0.9300 . ?
C7 C8 1.406(6) . ?
C7 C24 1.523(6) . ?
C8 C15 1.498(6) . ?
C9 C10 1.430(6) . ?
C9 C14 1.434(6) . ?
C10 C11 1.401(6) . ?
C10 C27 1.524(6) . ?
C11 C12 1.404(6) . ?
C11 H11 0.9300 . ?
C12 C13 1.407(6) . ?
C12 C30 1.519(6) . ?
C13 C14 1.413(6) . ?
C13 H13 0.9300 . ?
C14 C33 1.522(6) . ?
C15 C20 1.403(6) . ?
C15 C16 1.413(6) . ?
C16 C17 1.388(6) . ?
C16 C36 1.509(6) . ?
C17 C18 1.384(6) . ?
C17 H17 0.9300 . ?
C18 C19 1.378(6) . ?
C18 C39 1.518(6) . ?
C19 C20 1.399(6) . ?
C19 H19 0.9300 . ?
C20 C42 1.530(6) . ?
C21 C23 1.524(6) . ?
C21 C22 1.538(6) . ?
C21 H21 0.9800 . ?
C22 H22A 0.9600 . ?
C22 H22B 0.9600 . ?
C22 H22C 0.9600 . ?
C23 H23A 0.9600 . ?
C23 H23B 0.9600 . ?
C23 H23C 0.9600 . ?
C24 C25 1.526(7) . ?
C24 C26 1.536(7) . ?
C24 H24 0.9800 . ?
C25 H25A 0.9600 . ?
C25 H25B 0.9600 . ?
C25 H25C 0.9600 . ?
C26 H26A 0.9600 . ?
C26 H26B 0.9600 . ?
C26 H26C 0.9600 . ?
C27 C28 1.522(6) . ?
C27 C29 1.523(6) . ?
C27 H27 0.9800 . ?
C28 H28A 0.9600 . ?
C28 H28B 0.9600 . ?
C28 H28C 0.9600 . ?
C29 H29A 0.9600 . ?
C29 H29B 0.9600 . ?
C29 H29C 0.9600 . ?
C30 C31 1.510(7) . ?
C30 C32 1.518(6) . ?
C30 H30 0.9800 . ?
C31 H31A 0.9600 . ?
C31 H31B 0.9600 . ?
C31 H31C 0.9600 . ?
C32 H32A 0.9600 . ?
C32 H32B 0.9600 . ?
C32 H32C 0.9600 . ?
C33 C34 1.523(6) . ?
C33 C35 1.536(6) . ?
C33 H33 0.9800 . ?
C34 H34A 0.9600 . ?
C34 H34B 0.9600 . ?
C34 H34C 0.9600 . ?
C35 H35A 0.9600 . ?
C35 H35B 0.9600 . ?
C35 H35C 0.9600 . ?
C36 C37 1.517(6) . ?
C36 C38 1.528(6) . ?
C36 H36 0.9800 . ?
C37 H37A 0.9600 . ?
C37 H37B 0.9600 . ?
C37 H37C 0.9600 . ?
C38 H38A 0.9600 . ?
C38 H38B 0.9600 . ?
C38 H38C 0.9600 . ?
C39 C41 1.517(7) . ?
C39 C40 1.532(6) . ?
C39 H39 0.9800 . ?
C40 H40A 0.9600 . ?
C40 H40B 0.9600 . ?
C40 H40C 0.9600 . ?
C41 H41A 0.9600 . ?
C41 H41B 0.9600 . ?
C41 H41C 0.9600 . ?
C42 C44 1.514(7) . ?
C42 C43 1.536(6) . ?
C42 H42 0.9800 . ?
C43 H43A 0.9600 . ?
C43 H43B 0.9600 . ?
C43 H43C 0.9600 . ?
C44 H44A 0.9600 . ?
C44 H44B 0.9600 . ?
C44 H44C 0.9600 . ?
Co2 C51 1.731(5) . ?
Co2 C52 1.926(5) . ?
Co2 C59 2.021(4) . ?
Co2 C60 2.102(5) . ?
Co2 C64 2.121(5) . ?
Co2 C61 2.177(5) . ?
Co2 C63 2.179(4) . ?
Co2 C62 2.243(5) . ?
C51 O51 1.161(5) . ?
C52 O52 1.222(5) . ?
C52 C53 1.534(6) . ?
C53 C54 1.389(6) . ?
C53 C58 1.428(6) . ?
C54 C55 1.389(6) . ?
C54 C59 1.494(6) . ?
C55 C56 1.395(6) . ?
C55 C71 1.527(6) . ?
C56 C57 1.409(6) . ?
C56 H56 0.9300 . ?
C57 C58 1.414(6) . ?
C57 C74 1.515(6) . ?
C58 C65 1.492(6) . ?
C59 C64 1.431(6) . ?
C59 C60 1.438(6) . ?
C60 C61 1.407(6) . ?
C60 C77 1.513(6) . ?
C61 C62 1.400(6) . ?
C61 H61 0.9300 . ?
C62 C63 1.409(6) . ?
C62 C80 1.530(6) . ?
C63 C64 1.415(6) . ?
C63 H63 0.9300 . ?
C64 C83 1.520(6) . ?
C65 C70 1.410(6) . ?
C65 C66 1.415(6) . ?
C66 C67 1.384(6) . ?
C66 C86 1.524(6) . ?
C67 C68 1.396(6) . ?
C67 H67 0.9300 . ?
C68 C69 1.390(6) . ?
C68 C89 1.529(6) . ?
C69 C70 1.396(6) . ?
C69 H69 0.9300 . ?
C70 C92 1.511(6) . ?
C71 C72 1.527(7) . ?
C71 C73 1.534(7) . ?
C71 H71 0.9800 . ?
C72 H72A 0.9600 . ?
C72 H72B 0.9600 . ?
C72 H72C 0.9600 . ?
C73 H73A 0.9600 . ?
C73 H73B 0.9600 . ?
C73 H73C 0.9600 . ?
C74 C76 1.521(6) . ?
C74 C75 1.540(6) . ?
C74 H74 0.9800 . ?
C75 H75A 0.9600 . ?
C75 H75B 0.9600 . ?
C75 H75C 0.9600 . ?
C76 H76A 0.9600 . ?
C76 H76B 0.9600 . ?
C76 H76C 0.9600 . ?
C77 C78 1.510(6) . ?
C77 C79 1.537(6) . ?
C77 H77 0.9800 . ?
C78 H78A 0.9600 . ?
C78 H78B 0.9600 . ?
C78 H78C 0.9600 . ?
C79 H79A 0.9600 . ?
C79 H79B 0.9600 . ?
C79 H79C 0.9600 . ?
C80 C82 1.527(6) . ?
C80 C81 1.533(7) . ?
C80 H80 0.9800 . ?
C81 H81A 0.9600 . ?
C81 H81B 0.9600 . ?
C81 H81C 0.9600 . ?
C82 H82A 0.9600 . ?
C82 H82B 0.9600 . ?
C82 H82C 0.9600 . ?
C83 C84 1.525(6) . ?
C83 C85 1.531(6) . ?
C83 H83 0.9800 . ?
C84 H84A 0.9600 . ?
C84 H84B 0.9600 . ?
C84 H84C 0.9600 . ?
C85 H85A 0.9600 . ?
C85 H85B 0.9600 . ?
C85 H85C 0.9600 . ?
C86 C87 1.529(7) . ?
C86 C88 1.541(6) . ?
C86 H86 0.9800 . ?
C87 H87A 0.9600 . ?
C87 H87B 0.9600 . ?
C87 H87C 0.9600 . ?
C88 H88A 0.9600 . ?
C88 H88B 0.9600 . ?
C88 H88C 0.9600 . ?
C89 C90 1.512(6) . ?
C89 C91 1.540(7) . ?
C89 H89 0.9800 . ?
C90 H90A 0.9600 . ?
C90 H90B 0.9600 . ?
C90 H90C 0.9600 . ?
C91 H91A 0.9600 . ?
C91 H91B 0.9600 . ?
C91 H91C 0.9600 . ?
C92 C94 1.526(7) . ?
C92 C93 1.528(7) . ?
C92 H92 0.9800 . ?
C93 H93A 0.9600 . ?
C93 H93B 0.9600 . ?
C93 H93C 0.9600 . ?
C94 H94A 0.9600 . ?
C94 H94B 0.9600 . ?
C94 H94C 0.9600 . ?
C97A C98 1.69(2) . ?
C97A H97A 0.9600 . ?
C97A H97B 0.9600 . ?
C97A H97C 0.9600 . ?
C97B C98 1.41(3) . ?
C97B H97D 0.9600 . ?
C97B H97E 0.9600 . ?
C97B H97F 0.9600 . ?
C98 C99 1.496(8) . ?
C98 H98A 0.9700 . ?
C98 H98B 0.9700 . ?
C99 C99 1.451(10) 2_575 ?
C99 H99A 0.9700 . ?
C99 H99B 0.9700 . ?
